data_1514212
loop_
_publ_author_name
'Zhang, Xiaofei'
'Cividino, Pascale'
'Poisson, Jean-Fran\,cois'
'Shpak-Kraievskyi, Pavlo'
'Laurent, Mathieu Y'
'Martel, Arnaud'
'Dujardin, Gilles'
'Py, Sandrine'

_publ_section_title
;
 Asymmetric Synthesis of \a,\a-Disubstituted Amino Acids by Cycloaddition
 of (E)-Ketonitrones with Vinyl Ethers.
;
_journal_issue 7
_journal_name_full 'Organic letters'
_journal_page_first 1936
_journal_page_last 1939
_journal_paper_doi 10.1021/ol500483t
_journal_volume 16
_journal_year 2014
_chemical_absolute_configuration syn
_chemical_formula_moiety 'C18 H25 N O6'
_chemical_formula_sum 'C18 H25 N O6'
_chemical_formula_weight 351.39
_chemical_name_systematic
;
 ? 
;
_space_group_crystal_system triclinic
_space_group_IT_number 1
_space_group_name_Hall 'P 1'
_space_group_name_H-M_alt 'P 1'
_symmetry_space_group_name_Hall 'P 1'
_symmetry_space_group_name_H-M 'P 1'
_atom_sites_solution_hydrogens geom
_atom_sites_solution_primary direct
_atom_sites_solution_secondary difmap
_audit_creation_date 2013-02-20
_audit_creation_method
;
  Olex2 1.1
  (compiled Sep 28 2011 20:36:17, GUI svn.r3906)
;
_cell_angle_alpha 90.89(3)
_cell_angle_beta 94.28(3)
_cell_angle_gamma 112.44(3)
_cell_formula_units_Z 1
_cell_length_a 6.5131(13)
_cell_length_b 7.9315(16)
_cell_length_c 9.954(2)
_cell_measurement_reflns_used 24
_cell_measurement_temperature 297
_cell_measurement_theta_max 22.546
_cell_measurement_theta_min 19.175
_cell_volume 473.4(2)
_computing_cell_refinement 'CAD4 Express (Enraf Nonius, 1994)'
_computing_data_collection 'CAD4 Express (Enraf Nonius, 1994)'
_computing_data_reduction 'XCAD4 (Harms & Wocadlo, 1995)'
_computing_molecular_graphics
;
O. V. Dolomanov, L. J. Bourhis, R. J. Gildea, J. A. K. Howard and H. Puschmann,
OLEX2: a complete structure solution, refinement and analysis program.
J. Appl. Cryst. (2009). 42, 339-341.
;
_computing_publication_material
;
O. V. Dolomanov, L. J. Bourhis, R. J. Gildea, J. A. K. Howard and H. Puschmann,
OLEX2: a complete structure solution, refinement and analysis program.
J. Appl. Cryst. (2009). 42, 339-341.
;
_computing_structure_refinement
;
SHELXL, G.M. Sheldrick, Acta Cryst.
(2008). A64, 112-122
;
_computing_structure_solution
;
SHELXS, G.M. Sheldrick, Acta Cryst.
(2008). A64, 112-122
;
_diffrn_ambient_temperature 297
_diffrn_detector 'scintillation LiI'
_diffrn_detector_dtime 1.195
_diffrn_detector_type 'scintillation LiI'
_diffrn_measured_fraction_theta_full 0.974
_diffrn_measured_fraction_theta_max 0.974
_diffrn_measurement_device '\k-geometry diffractometer'
_diffrn_measurement_device_type 'Bruker-Enraf-Nonius MACH3'
_diffrn_measurement_method 'non-profiled \w/2\t scans'
_diffrn_orient_matrix_type
;
  x-axis points to radiation source
  the matrix is specified in reciprocal space
;
_diffrn_orient_matrix_UB_11 -0.052753
_diffrn_orient_matrix_UB_12 -0.051233
_diffrn_orient_matrix_UB_13 -0.131058
_diffrn_orient_matrix_UB_21 -0.063419
_diffrn_orient_matrix_UB_22 -0.065925
_diffrn_orient_matrix_UB_23 0.038214
_diffrn_orient_matrix_UB_31 -0.058504
_diffrn_orient_matrix_UB_32 0.042313
_diffrn_orient_matrix_UB_33 -0.003596
_diffrn_radiation_detector 'scintillation counter'
_diffrn_radiation_monochromator graphite
_diffrn_radiation_probe x-ray
_diffrn_radiation_type 'Cu K\a'
_diffrn_radiation_wavelength 1.54178
_diffrn_reflns_av_R_equivalents 0.0000
_diffrn_reflns_av_unetI/netI 0.0196
_diffrn_reflns_limit_h_max 7
_diffrn_reflns_limit_h_min -8
_diffrn_reflns_limit_k_max 9
_diffrn_reflns_limit_k_min 0
_diffrn_reflns_limit_l_max 11
_diffrn_reflns_limit_l_min -12
_diffrn_reflns_number 1972
_diffrn_reflns_theta_full 72.96
_diffrn_reflns_theta_max 72.96
_diffrn_reflns_theta_min 4.46
_diffrn_source 'Enraf Nonius FR590'
_diffrn_source_target Cu
_diffrn_source_type 'fine-focus sealed tube'
_diffrn_standards_decay_% 2
_diffrn_standards_interval_time 120
_diffrn_standards_number 2
_exptl_absorpt_coefficient_mu 0.767
_exptl_absorpt_correction_type none
_exptl_crystal_colour colourless
_exptl_crystal_colour_primary colourless
_exptl_crystal_density_diffrn 1.233
_exptl_crystal_density_method 'not measured'
_exptl_crystal_description block
_exptl_crystal_F_000 188
_exptl_crystal_size_max 0.4
_exptl_crystal_size_mid 0.4
_exptl_crystal_size_min 0.39
_refine_diff_density_max 0.276
_refine_diff_density_min -0.279
_refine_diff_density_rms 0.051
_refine_ls_abs_structure_details 'Flack H D (1983), Acta Cryst. A39, 876-881'
_refine_ls_abs_structure_Flack -0.1(4)
_refine_ls_extinction_coef 0.219(15)
_refine_ls_extinction_expression Fc^*^=kFc[1+0.001xFc^2^\l^3^/sin(2\q)]^-1/4^
_refine_ls_extinction_method SHELXL
_refine_ls_goodness_of_fit_ref 1.045
_refine_ls_hydrogen_treatment constr
_refine_ls_matrix_type full
_refine_ls_number_parameters 225
_refine_ls_number_reflns 1972
_refine_ls_number_restraints 3
_refine_ls_restrained_S_all 1.044
_refine_ls_R_factor_all 0.0679
_refine_ls_R_factor_gt 0.0526
_refine_ls_shift/su_max 0.000
_refine_ls_shift/su_mean 0.000
_refine_ls_structure_factor_coef Fsqd
_refine_ls_weighting_details 'calc w=1/[\s^2^(Fo^2^)+(0.1049P)^2^+0.0599P] where P=(Fo^2^+2Fc^2^)/3'
_refine_ls_weighting_scheme calc
_refine_ls_wR_factor_gt 0.1394
_refine_ls_wR_factor_ref 0.1529
_reflns_number_gt 1672
_reflns_number_total 1972
_reflns_threshold_expression >2sigma(I)
_cod_data_source_file ol500483t_si_002.cif
_cod_data_source_block transf
_cod_depositor_comments
;Adding full bibliography for
 ./tmp-cod-update-bibliographies-8800/cifs/1514212.cif.
;
_cod_original_cell_volume 473.41(16)
_cod_database_code 1514212
_diffrn_standards_decay_corr_max 1.004
_diffrn_standards_decay_corr_min 0.904

loop_
_space_group_symop_id
_space_group_symop_operation_xyz
1 'x, y, z'

loop_
_atom_site_label
_atom_site_type_symbol
_atom_site_fract_x
_atom_site_fract_y
_atom_site_fract_z
_atom_site_U_iso_or_equiv
_atom_site_adp_type
_atom_site_occupancy
_atom_site_symmetry_multiplicity
_atom_site_calc_flag
_atom_site_refinement_flags
O1 O 1.0332(4) 0.8171(4) 0.5207(3) 0.0642(8) Uani 1 1 d .
O4 O 0.5071(4) 0.3533(4) 0.7110(3) 0.0599(7) Uani 1 1 d .
N1 N 0.8272(4) 0.7197(4) 0.5208(3) 0.0463(7) Uani 1 1 d .
O2 O 0.3627(4) 0.4590(5) 0.5387(3) 0.0709(9) Uani 1 1 d .
C2 C 0.7595(5) 0.5792(5) 0.5980(3) 0.0435(7) Uani 1 1 d .
C1 C 0.5222(5) 0.4639(5) 0.6086(3) 0.0433(7) Uani 1 1 d .
O6 O 0.7429(7) 0.5847(5) 0.2650(3) 0.0797(10) Uani 1 1 d .
O3 O 0.9933(6) 0.7770(5) 0.8427(3) 0.0749(9) Uani 1 1 d .
C3 C 0.9411(5) 0.5401(5) 0.6742(4) 0.0497(8) Uani 1 1 d .
H3A H 1.0487 0.5386 0.6123 0.060 Uiso 1 1 calc R
H3B H 0.8779 0.4192 0.7093 0.060 Uiso 1 1 calc R
O5 O 1.2527(5) 0.6590(5) 0.8264(4) 0.0764(10) Uani 1 1 d .
C4 C 1.0608(6) 0.6751(5) 0.7892(4) 0.0550(9) Uani 1 1 d .
C17 C 0.2854(8) 0.2267(7) 0.7300(7) 0.0791(14) Uani 1 1 d .
H17A H 0.2177 0.1589 0.6467 0.119 Uiso 1 1 calc R
H17B H 0.1980 0.2927 0.7580 0.119 Uiso 1 1 calc R
H17C H 0.2925 0.1441 0.7980 0.119 Uiso 1 1 calc R
C5 C 0.6780(6) 0.7789(5) 0.4272(4) 0.0524(9) Uani 1 1 d .
H5 H 0.5228 0.6955 0.4325 0.063 Uiso 1 1 calc R
C6 C 0.7036(7) 0.9730(6) 0.4709(5) 0.0639(11) Uani 1 1 d .
H6 H 0.8592 1.0551 0.4649 0.077 Uiso 1 1 calc R
C9 C 0.7440(13) 0.7616(10) 0.2866(5) 0.0903(13) Uani 1 1 d .
H9A H 0.6397 0.7818 0.2203 0.108 Uiso 1 1 calc R
H9B H 0.8916 0.8526 0.2769 0.108 Uiso 1 1 calc R
C11 C 0.8926(9) 0.4163(7) 0.1290(4) 0.0713(12) Uani 1 1 d .
C13 C 0.9449(11) 0.1656(8) 0.0142(7) 0.0891(18) Uani 1 1 d .
H13 H 0.9087 0.0798 -0.0575 0.107 Uiso 1 1 calc R
C7 C 0.5562(11) 1.0381(9) 0.3782(7) 0.0914(17) Uani 1 1 d .
H7A H 0.6039 1.0463 0.2888 0.137 Uiso 1 1 calc R
H7B H 0.5672 1.1561 0.4106 0.137 Uiso 1 1 calc R
H7C H 0.4043 0.9531 0.3767 0.137 Uiso 1 1 calc R
C16 C 1.0530(9) 0.4179(8) 0.2248(5) 0.0782(14) Uani 1 1 d .
H16 H 1.0924 0.5016 0.2980 0.094 Uiso 1 1 calc R
C8 C 0.6498(10) 0.9789(7) 0.6159(6) 0.0767(13) Uani 1 1 d .
H8A H 0.4953 0.9051 0.6226 0.115 Uiso 1 1 calc R
H8B H 0.6793 1.1027 0.6447 0.115 Uiso 1 1 calc R
H8C H 0.7406 0.9328 0.6723 0.115 Uiso 1 1 calc R
C15 C 1.1564(11) 0.3000(10) 0.2154(7) 0.0936(17) Uani 1 1 d .
H15 H 1.2659 0.3042 0.2824 0.112 Uiso 1 1 calc R
C10 C 0.7747(12) 0.5437(9) 0.1312(5) 0.0903(13) Uani 1 1 d .
H10A H 0.8612 0.6557 0.0897 0.108 Uiso 1 1 calc R
H10B H 0.6312 0.4889 0.0793 0.108 Uiso 1 1 calc R
C14 C 1.1042(12) 0.1761(9) 0.1110(7) 0.0928(17) Uani 1 1 d .
H14 H 1.1794 0.0976 0.1062 0.111 Uiso 1 1 calc R
C12 C 0.8316(9) 0.2864(10) 0.0219(5) 0.0872(17) Uani 1 1 d .
H12 H 0.7184 0.2791 -0.0435 0.105 Uiso 1 1 calc R
C18 C 1.3820(12) 0.7698(13) 0.9415(7) 0.120(3) Uani 1 1 d .
H18A H 1.4102 0.8958 0.9267 0.180 Uiso 1 1 calc R
H18B H 1.5212 0.7544 0.9550 0.180 Uiso 1 1 calc R
H18C H 1.3013 0.7336 1.0200 0.180 Uiso 1 1 calc R

loop_
_atom_site_aniso_label
_atom_site_aniso_U_11
_atom_site_aniso_U_22
_atom_site_aniso_U_33
_atom_site_aniso_U_23
_atom_site_aniso_U_13
_atom_site_aniso_U_12
O1 0.0402(12) 0.0609(16) 0.085(2) 0.0182(15) 0.0113(13) 0.0110(12)
O4 0.0492(14) 0.0540(14) 0.0760(18) 0.0228(13) 0.0067(12) 0.0181(12)
N1 0.0417(14) 0.0507(15) 0.0482(16) 0.0065(12) 0.0046(11) 0.0194(12)
O2 0.0444(14) 0.082(2) 0.078(2) 0.0238(16) -0.0035(13) 0.0156(14)
C2 0.0434(16) 0.0407(15) 0.0486(18) 0.0015(13) -0.0005(13) 0.0194(13)
C1 0.0421(16) 0.0443(16) 0.0466(18) 0.0021(13) 0.0016(13) 0.0203(13)
O6 0.115(3) 0.087(2) 0.0538(18) 0.0076(15) 0.0166(16) 0.055(2)
O3 0.090(2) 0.0717(19) 0.0644(19) -0.0077(15) -0.0135(15) 0.0365(18)
C3 0.0389(16) 0.0456(17) 0.065(2) 0.0046(15) -0.0032(14) 0.0185(13)
O5 0.0599(17) 0.078(2) 0.083(2) 0.0043(16) -0.0253(15) 0.0229(15)
C4 0.0499(18) 0.0507(19) 0.060(2) 0.0141(16) -0.0025(16) 0.0151(16)
C17 0.056(2) 0.066(3) 0.115(4) 0.036(3) 0.023(2) 0.019(2)
C5 0.0542(19) 0.0522(19) 0.054(2) 0.0141(16) 0.0031(15) 0.0232(16)
C6 0.060(2) 0.0490(19) 0.087(3) 0.017(2) 0.015(2) 0.0237(17)
C9 0.127(3) 0.108(3) 0.058(2) 0.019(2) 0.015(2) 0.068(3)
C11 0.089(3) 0.083(3) 0.047(2) 0.006(2) 0.013(2) 0.038(3)
C13 0.095(4) 0.077(3) 0.080(4) -0.012(3) 0.030(3) 0.013(3)
C7 0.102(4) 0.085(4) 0.108(4) 0.035(3) 0.014(3) 0.057(3)
C16 0.086(3) 0.075(3) 0.062(3) -0.006(2) -0.006(2) 0.020(3)
C8 0.085(3) 0.056(2) 0.094(4) -0.006(2) 0.010(3) 0.033(2)
C15 0.097(4) 0.115(5) 0.080(4) 0.005(3) 0.001(3) 0.054(4)
C10 0.127(3) 0.108(3) 0.058(2) 0.019(2) 0.015(2) 0.068(3)
C14 0.110(5) 0.082(4) 0.095(4) 0.016(3) 0.027(4) 0.043(3)
C12 0.069(3) 0.114(4) 0.055(3) 0.008(3) 0.005(2) 0.009(3)
C18 0.096(4) 0.127(5) 0.100(5) -0.005(4) -0.056(4) 0.014(4)

loop_
_atom_type_symbol
_atom_type_description
_atom_type_scat_dispersion_real
_atom_type_scat_dispersion_imag
_atom_type_scat_source
C C 0.0181 0.0091 'International Tables Vol C Tables 4.2.6.8 and 6.1.1.4'
H H 0.0000 0.0000 'International Tables Vol C Tables 4.2.6.8 and 6.1.1.4'
N N 0.0311 0.0180 'International Tables Vol C Tables 4.2.6.8 and 6.1.1.4'
O O 0.0492 0.0322 'International Tables Vol C Tables 4.2.6.8 and 6.1.1.4'

loop_
_geom_angle_atom_site_label_1
_geom_angle_atom_site_label_2
_geom_angle_atom_site_label_3
_geom_angle
C1 O4 C17 115.3(3)
O1 N1 C2 120.2(3)
O1 N1 C5 114.5(3)
C2 N1 C5 125.3(3)
N1 C2 C1 123.6(3)
N1 C2 C3 115.1(3)
C1 C2 C3 121.3(3)
O4 C1 C2 109.0(3)
O2 C1 O4 122.4(3)
O2 C1 C2 128.6(3)
C9 O6 C10 114.3(4)
C2 C3 H3A 108.7
C2 C3 H3B 108.7
C2 C3 C4 114.1(3)
H3A C3 H3B 107.6
C4 C3 H3A 108.7
C4 C3 H3B 108.7
C4 O5 C18 116.6(5)
O3 C4 C3 126.1(4)
O3 C4 O5 124.7(4)
O5 C4 C3 109.2(4)
O4 C17 H17A 109.5
O4 C17 H17B 109.5
O4 C17 H17C 109.5
H17A C17 H17B 109.5
H17A C17 H17C 109.5
H17B C17 H17C 109.5
N1 C5 H5 109.1
N1 C5 C6 109.2(3)
N1 C5 C9 106.1(3)
C6 C5 H5 109.1
C9 C5 H5 109.1
C9 C5 C6 114.2(4)
C5 C6 H6 108.3
C7 C6 C5 110.7(4)
C7 C6 H6 108.3
C8 C6 C5 110.2(4)
C8 C6 H6 108.3
C8 C6 C7 110.8(4)
O6 C9 C5 108.9(4)
O6 C9 H9A 109.9
O6 C9 H9B 109.9
C5 C9 H9A 109.9
C5 C9 H9B 109.9
H9A C9 H9B 108.3
C16 C11 C10 124.0(5)
C16 C11 C12 118.6(5)
C12 C11 C10 117.3(5)
C14 C13 H13 120.3
C14 C13 C12 119.5(6)
C12 C13 H13 120.3
C6 C7 H7A 109.5
C6 C7 H7B 109.5
C6 C7 H7C 109.5
H7A C7 H7B 109.5
H7A C7 H7C 109.5
H7B C7 H7C 109.5
C11 C16 H16 119.5
C15 C16 C11 121.0(5)
C15 C16 H16 119.5
C6 C8 H8A 109.5
C6 C8 H8B 109.5
C6 C8 H8C 109.5
H8A C8 H8B 109.5
H8A C8 H8C 109.5
H8B C8 H8C 109.5
C16 C15 H15 119.3
C14 C15 C16 121.5(6)
C14 C15 H15 119.3
O6 C10 C11 110.9(4)
O6 C10 H10A 109.5
O6 C10 H10B 109.5
C11 C10 H10A 109.5
C11 C10 H10B 109.5
H10A C10 H10B 108.1
C13 C14 C15 120.4(6)
C13 C14 H14 119.8
C15 C14 H14 119.8
C11 C12 C13 119.0(6)
C11 C12 H12 120.5
C13 C12 H12 120.5
O5 C18 H18A 109.5
O5 C18 H18B 109.5
O5 C18 H18C 109.5
H18A C18 H18B 109.5
H18A C18 H18C 109.5
H18B C18 H18C 109.5

loop_
_geom_bond_atom_site_label_1
_geom_bond_atom_site_label_2
_geom_bond_distance
O1 N1 1.267(4)
O4 C1 1.340(4)
O4 C17 1.438(5)
N1 C2 1.315(4)
N1 C5 1.503(5)
O2 C1 1.194(4)
C2 C1 1.478(4)
C2 C3 1.492(4)
O6 C9 1.413(8)
O6 C10 1.415(6)
O3 C4 1.193(5)
C3 H3A 0.9700
C3 H3B 0.9700
C3 C4 1.502(6)
O5 C4 1.330(5)
O5 C18 1.433(7)
C17 H17A 0.9600
C17 H17B 0.9600
C17 H17C 0.9600
C5 H5 0.9800
C5 C6 1.536(6)
C5 C9 1.513(7)
C6 H6 0.9800
C6 C7 1.517(7)
C6 C8 1.515(8)
C9 H9A 0.9700
C9 H9B 0.9700
C11 C16 1.357(7)
C11 C10 1.485(8)
C11 C12 1.395(8)
C13 H13 0.9300
C13 C14 1.340(9)
C13 C12 1.420(10)
C7 H7A 0.9600
C7 H7B 0.9600
C7 H7C 0.9600
C16 H16 0.9300
C16 C15 1.351(9)
C8 H8A 0.9600
C8 H8B 0.9600
C8 H8C 0.9600
C15 H15 0.9300
C15 C14 1.350(9)
C10 H10A 0.9700
C10 H10B 0.9700
C14 H14 0.9300
C12 H12 0.9300
C18 H18A 0.9600
C18 H18B 0.9600
C18 H18C 0.9600

loop_
_geom_hbond_atom_site_label_D
_geom_hbond_atom_site_label_H
_geom_hbond_atom_site_label_A
_geom_hbond_distance_DH
_geom_hbond_distance_HA
_geom_hbond_distance_DA
_geom_hbond_angle_DHA
C5 H5 O2 0.98 2.11 2.887(5) 134.9
